data_4101300
loop_
_publ_author_name
'Reczek, Joseph J'
'Villazor, Karen R'
'Lynch, Vincent'
'Swager, Timothy M'
'Iverson, Brent L'

_publ_section_title
;
 Tunable columnar mesophases utilizing C2 symmetric aromatic
 donor-acceptor complexes.
;
_journal_issue 24
_journal_name_full 'Journal of the American Chemical Society'
_journal_page_first 7995
_journal_page_last 8002
_journal_paper_doi 10.1021/ja061649s
_journal_volume 128
_journal_year 2006
_space_group_IT_number 5
_symmetry_cell_setting monoclinic
_symmetry_Int_Tables_number 5
_symmetry_space_group_name_Hall 'C 2y'
_symmetry_space_group_name_H-M 'C 1 2 1'
_cell_angle_alpha 90.00
_cell_angle_beta 90.833(2)
_cell_angle_gamma 90.00
_cell_length_a 41.893(2)
_cell_length_b 6.8695(3)
_cell_length_c 8.4203(3)
_cell_volume 2422.97
_cod_data_source_file ja061649ssi20060309_025215.cif
_cod_data_source_block jr362
_cod_original_sg_symbol_H-M 'C 2'
_cod_database_code 4101300

loop_
_symmetry_equiv_pos_site_id
_symmetry_equiv_pos_as_xyz
1 x,y,z
2 -x,y,-z
3 1/2+x,1/2+y,z
4 1/2-x,1/2+y,-z

loop_
_atom_site_label
_atom_site_type_symbol
_atom_site_fract_x
_atom_site_fract_y
_atom_site_fract_z
N1 N 0.33263(7) 0.1339(4) 0.1545(3)
C2 C 0.31057(9) 0.1487(5) 0.0294(4)
C3 C 0.27614(9) 0.1452(5) 0.0692(4)
C4 C 0.25325(9) 0.1668(6) -0.0476(4)
H4 H 0.2597 0.1910 -0.1547
C5 C 0.22051(9) 0.1566(5) -0.0138(4)
H5 H 0.2046 0.1657 -0.0966
C6 C 0.21123(9) 0.1282(4) 0.1402(4)
C7 C 0.17674(9) 0.1153(4) 0.1786(4)
N8 N 0.16836(7) 0.1167(4) 0.3395(3)
C9 C 0.19030(9) 0.0861(5) 0.4641(4)
C10 C 0.22466(9) 0.0795(5) 0.4220(4)
C11 C 0.24771(9) 0.0518(6) 0.5388(4)
H11 H 0.2409 0.0252 0.6450
C12 C 0.28022(9) 0.0597(6) 0.5039(4)
H12 H 0.2959 0.0443 0.5874
C13 C 0.29003(9) 0.0915(5) 0.3499(4)
C14 C 0.32448(9) 0.0982(5) 0.3123(4)
C15 C 0.26689(9) 0.1151(4) 0.2272(4)
C16 C 0.23399(9) 0.1103(4) 0.2629(4)
O17 O 0.31884(6) 0.1618(5) -0.1081(3)
O18 O 0.15641(6) 0.1043(3) 0.0739(3)
O19 O 0.18181(6) 0.0652(5) 0.6007(3)
O20 O 0.34479(6) 0.0718(4) 0.4148(3)
C21 C 0.36742(8) 0.1460(5) 0.1150(4)
H21 H 0.3685 0.1782 0.0043
C22 C 0.38338(8) -0.0510(6) 0.1348(4)
H22A H 0.4056 -0.0420 0.1094
H22B H 0.3813 -0.0934 0.2428
H22C H 0.3731 -0.1430 0.0650
C23 C 0.38442(8) 0.3098(5) 0.2053(4)
H23A H 0.3904 0.2658 0.3098
H23B H 0.3698 0.4167 0.2160
C24 C 0.41415(8) 0.3789(6) 0.1198(4)
H24A H 0.4078 0.4405 0.0220
H24B H 0.4271 0.2680 0.0946
C25 C 0.43367(8) 0.5227(5) 0.2173(4)
H25A H 0.4421 0.4564 0.3091
H25B H 0.4200 0.6254 0.2535
C26 C 0.46081(10) 0.6150(6) 0.1274(5)
H26A H 0.4524 0.6760 0.0332
H26B H 0.4749 0.5127 0.0954
C27 C 0.47995(10) 0.7615(6) 0.2225(5)
H27A H 0.4969 0.8119 0.1586
H27B H 0.4662 0.8661 0.2539
H27C H 0.4889 0.7001 0.3154
C28 C 0.13400(9) 0.1288(5) 0.3820(4)
H28 H 0.1329 0.1562 0.4936
C29 C 0.11793(8) -0.0677(6) 0.3569(4)
H29A H 0.0958 -0.0608 0.3836
H29B H 0.1199 -0.1028 0.2471
H29C H 0.1283 -0.1641 0.4220
C30 C 0.11654(8) 0.2950(5) 0.2953(4)
H30A H 0.1098 0.2517 0.1918
H30B H 0.1313 0.4004 0.2820
C31 C 0.08734(8) 0.3671(6) 0.3856(4)
H31A H 0.0944 0.4297 0.4817
H31B H 0.0743 0.2581 0.4139
C32 C 0.06768(8) 0.5111(5) 0.2893(4)
H32A H 0.0586 0.4439 0.1994
H32B H 0.0814 0.6115 0.2502
C33 C 0.04131(10) 0.6101(6) 0.3817(5)
H33A H 0.0503 0.6705 0.4750
H33B H 0.0268 0.5105 0.4153
C34 C 0.02257(10) 0.7573(6) 0.2843(5)
H34A H 0.0062 0.8125 0.3488
H34B H 0.0367 0.8585 0.2498
H34C H 0.0130 0.6950 0.1933
